data_4062043
_journal_name_full Organometallics
_journal_year 2003
_chemical_formula_sum 'C7 H17 Li O P2'
_chemical_formula_weight 186.09
_space_group_IT_number 205
_symmetry_cell_setting cubic
_symmetry_space_group_name_Hall '-P 2ac 2ab 3'
_symmetry_space_group_name_H-M 'P a -3'
_cell_angle_alpha 90.00
_cell_angle_beta 90.00
_cell_angle_gamma 90.00
_cell_formula_units_Z 24
_cell_length_a 19.067(2)
_cell_length_b 19.067(2)
_cell_length_c 19.067(2)
_cell_measurement_temperature 183(2)
_cell_volume 6931.7(13)
_diffrn_ambient_temperature 183(2)
_exptl_crystal_density_diffrn 1.070
_cod_original_sg_symbol_H-M '? ? ? ?'
_cod_database_code 4062043

loop_
_symmetry_equiv_pos_as_xyz
'x, y, z'
'-x+1/2, -y, z+1/2'
'x+1/2, -y+1/2, -z'
'-x, y+1/2, -z+1/2'
'z, x, y'
'-z+1/2, -x, y+1/2'
'z+1/2, -x+1/2, -y'
'-z, x+1/2, -y+1/2'
'y, z, x'
'y+1/2, -z+1/2, -x'
'-y, z+1/2, -x+1/2'
'-y+1/2, -z, x+1/2'
'-x, -y, -z'
'x-1/2, y, -z-1/2'
'-x-1/2, y-1/2, z'
'x, -y-1/2, z-1/2'
'-z, -x, -y'
'z-1/2, x, -y-1/2'
'-z-1/2, x-1/2, y'
'z, -x-1/2, y-1/2'
'-y, -z, -x'
'-y-1/2, z-1/2, x'
'y, -z-1/2, x-1/2'
'y-1/2, z, -x-1/2'

loop_
_atom_site_label
_atom_site_type_symbol
_atom_site_fract_x
_atom_site_fract_y
_atom_site_fract_z
_atom_site_U_iso_or_equiv
_atom_site_adp_type
_atom_site_occupancy
_atom_site_calc_flag
_atom_site_refinement_flags
_atom_site_disorder_assembly
_atom_site_disorder_group
P1 P 0.44652(16) -0.16886(13) 0.14848(14) 0.0582(9) Uani 1 d . . .
P2 P 0.40597(14) 0.03328(14) 0.31092(12) 0.0521(8) Uani 1 d . . .
Li1 Li 0.4548(7) -0.0894(7) 0.0383(7) 0.040(3) Uani 1 d . . .
O1 O 0.4666(3) -0.0194(3) 0.1109(3) 0.0377(14) Uani 1 d . . .
C1 C 0.4572(4) -0.0278(4) 0.1838(4) 0.041(2) Uani 1 d . . .
H1 H 0.5027 -0.0340 0.2032 0.050 Uiso 1 calc R . .
C11 C 0.4165(5) -0.0962(5) 0.1986(5) 0.052(2) Uani 1 d . . .
H11A H 0.3682 -0.0887 0.1888 0.050 Uiso 1 calc R . .
H11B H 0.4205 -0.1072 0.2471 0.050 Uiso 1 calc R . .
C12 C 0.5332(6) -0.1812(6) 0.1867(6) 0.078(3) Uani 1 d . . .
H12A H 0.5560 -0.2194 0.1643 0.050 Uiso 1 calc R . .
H12B H 0.5287 -0.1907 0.2353 0.050 Uiso 1 calc R . .
H12C H 0.5602 -0.1398 0.1803 0.050 Uiso 1 calc R . .
C13 C 0.4012(6) -0.2423(6) 0.1902(6) 0.086(4) Uani 1 d . . .
H13A H 0.4136 -0.2847 0.1672 0.050 Uiso 1 calc R . .
H13B H 0.3519 -0.2354 0.1869 0.050 Uiso 1 calc R . .
H13C H 0.4144 -0.2449 0.2381 0.050 Uiso 1 calc R . .
C21 C 0.4274(5) 0.0369(5) 0.2171(4) 0.049(2) Uani 1 d . . .
H21A H 0.3858 0.0490 0.1924 0.050 Uiso 1 calc R . .
H21B H 0.4599 0.0740 0.2102 0.050 Uiso 1 calc R . .
C22 C 0.3947(5) 0.1269(5) 0.3280(5) 0.063(3) Uani 1 d . . .
H22A H 0.3499 0.1415 0.3118 0.050 Uiso 1 calc R . .
H22B H 0.4301 0.1525 0.3041 0.050 Uiso 1 calc R . .
H22C H 0.3983 0.1354 0.3770 0.050 Uiso 1 calc R . .
C23 C 0.4930(6) 0.0207(6) 0.3462(5) 0.081(4) Uani 1 d . . .
H23A H 0.5064 -0.0270 0.3408 0.050 Uiso 1 calc R . .
H23B H 0.4932 0.0326 0.3946 0.050 Uiso 1 calc R . .
H23C H 0.5252 0.0498 0.3218 0.050 Uiso 1 calc R . .

loop_
_atom_site_aniso_label
_atom_site_aniso_U_11
_atom_site_aniso_U_22
_atom_site_aniso_U_33
_atom_site_aniso_U_23
_atom_site_aniso_U_13
_atom_site_aniso_U_12
P1 0.082(2) 0.0429(14) 0.0498(16) 0.0018(12) 0.0061(14) -0.0105(13)
P2 0.0638(17) 0.0523(16) 0.0402(14) -0.0061(12) 0.0103(12) -0.0070(12)
Li1 0.050(8) 0.037(7) 0.033(7) 0.006(6) 0.000(6) -0.006(7)
O1 0.040(3) 0.043(3) 0.030(3) 0.002(2) 0.005(2) -0.002(3)
C1 0.039(5) 0.048(5) 0.037(5) 0.000(4) 0.003(4) 0.002(4)
C11 0.057(6) 0.060(6) 0.040(5) 0.017(4) 0.003(5) -0.013(5)
C12 0.099(9) 0.049(6) 0.084(8) 0.008(6) 0.000(7) 0.016(6)
C13 0.117(10) 0.072(8) 0.069(8) -0.008(6) 0.015(7) -0.036(8)
C21 0.056(6) 0.056(6) 0.035(5) -0.002(4) 0.001(4) 0.004(5)
C22 0.063(7) 0.075(7) 0.050(6) -0.028(5) 0.016(5) -0.006(5)
C23 0.095(9) 0.097(10) 0.052(6) -0.021(6) -0.010(6) 0.024(7)

loop_
_geom_bond_atom_site_label_1
_geom_bond_atom_site_label_2
_geom_bond_distance
_geom_bond_site_symmetry_2
_geom_bond_publ_flag
P1 C11 1.778(10) . ?
P1 C12 1.822(12) . ?
P1 C13 1.828(10) . ?
P1 Li1 2.595(13) . ?
P2 C23 1.807(11) . ?
P2 C22 1.827(10) . ?
P2 C21 1.836(8) . ?
Li1 O1 1.886(14) 12_554 ?
Li1 O1 1.936(14) . ?
Li1 O1 1.979(14) 19_655 ?
Li1 Li1 2.58(2) 24_656 ?
Li1 Li1 2.58(2) 19_655 ?
Li1 C1 2.752(15) 12_554 ?
Li1 Li1 3.17(2) 7 ?
Li1 Li1 3.17(2) 12_554 ?
O1 C1 1.410(9) . ?
O1 Li1 1.886(14) 7 ?
O1 Li1 1.979(14) 24_656 ?
C1 C21 1.499(11) . ?
C1 C11 1.545(12) . ?
C1 Li1 2.752(15) 7 ?
C1 H1 0.9500 . ?
C11 H11A 0.9500 . ?
C11 H11B 0.9500 . ?
C12 H12A 0.9500 . ?
C12 H12B 0.9500 . ?
C12 H12C 0.9500 . ?
C13 H13A 0.9500 . ?
C13 H13B 0.9500 . ?
C13 H13C 0.9500 . ?
C21 H21A 0.9500 . ?
C21 H21B 0.9500 . ?
C22 H22A 0.9500 . ?
C22 H22B 0.9500 . ?
C22 H22C 0.9500 . ?
C23 H23A 0.9500 . ?
C23 H23B 0.9500 . ?
C23 H23C 0.9500 . ?
